data_2011198
loop_
_publ_author_name
'F\'abry, Jan'
'Zikmund, Zden\<ek'
'Kania, Antoni'
'Pet\<r\'i\<cek, V\'aclav'

_publ_section_title
;
Structural study of AgNbO~3~ at room temperature
;
_journal_name_full 'Acta Crystallographica, Section C'
_journal_page_first 916
_journal_page_last 918
_journal_paper_doi 10.1107/S0108270100006806
_journal_volume 56
_journal_year 2000
_chemical_formula_iupac 'Ag Nb O3'
_chemical_formula_moiety 'Ag Nb O3'
_chemical_formula_structural 'Ag Nb O3'
_chemical_formula_sum 'Ag Nb O3'
_chemical_formula_weight 248.77
_space_group_IT_number 57
_symmetry_cell_setting orthorhombic
_symmetry_space_group_name_Hall '-P 2c 2b'
_symmetry_space_group_name_H-M 'P b c m'
_cell_angle_alpha 90.00
_cell_angle_beta 90.00
_cell_angle_gamma 90.00
_cell_formula_units_Z 8
_cell_length_a 5.5462(3)
_cell_length_b 5.6028(4)
_cell_length_c 15.6365(13)
_cell_measurement_temperature 292.0(10)
_cell_volume 485.90(6)
_exptl_crystal_density_diffrn 6.799
_cod_database_code 2011198

loop_
_symmetry_equiv_pos_as_xyz
'x, y, z'
'x, y, -z+1/2'
'-x, y+1/2, z'
'-x, y+1/2, -z+1/2'
'-x, -y, -z'
'-x, -y, z+1/2'
'x, -y+1/2, -z'
'x, -y+1/2, z+1/2'

loop_
_atom_site_label
_atom_site_fract_x
_atom_site_fract_y
_atom_site_fract_z
_atom_site_U_iso_or_equiv
_atom_site_adp_type
_atom_site_occupancy
_atom_site_type_symbol
Ag1 .75770(3) 0.22738(7) 0.75 .01280(10) Uani 1 Ag
Ag2 .75550(3) 0.25 0.5 .01280(10) Uani 1 Ag
Nb .74525(2) 0.72338(7) 0.625014(8) .00590(10) Uani 1 Nb
O1 .6978(2) 0.7664(2) 0.75 .0090(4) Uani 1 O
O2 .8043(2) 0.75 0.5 .0095(4) Uani 1 O
O3 .4662(2) 0.5364(2) 0.61132(6) .0088(3) Uani 1 O
O4 -.0334(2) 0.4727(2) 0.63865(7) .0092(3) Uani 1 O

loop_
_atom_site_aniso_label
_atom_site_aniso_U_11
_atom_site_aniso_U_22
_atom_site_aniso_U_33
_atom_site_aniso_U_12
_atom_site_aniso_U_13
_atom_site_aniso_U_23
_atom_site_aniso_type_symbol
Ag1 .0128(2) .0123(2) .0133(2) -.00211(4) .0000 .0000 Ag
Ag2 .0113(2) .01410(10) .0130(2) .0000 .0000 .00107(7) Ag
Nb .0051(2) .0040(2) .0085(2) -.00014(3) -.00061(4) .00031(4) Nb
O1 .0118(6) .0119(7) .0031(7) .0009(4) .0000 .0000 O
O2 .0100(6) .0127(6) .0059(7) .0000 .0000 .0004(4) O
O3 .0064(4) .0084(5) .0115(5) -.0033(3) -.0013(3) .0014(3) O
O4 .0086(4) .0077(5) .0114(5) .0030(3) .0010(3) .0013(3) O

loop_
_geom_bond_atom_site_label_1
_geom_bond_atom_site_label_2
_geom_bond_site_symmetry_1
_geom_bond_site_symmetry_2
_geom_bond_distance
_geom_bond_publ_flag
Nb O1 . . 1.9866(3) yes
Nb O2 . . 1.9876(3) yes
Nb O3 . . 1.8811(9) yes
Nb O3 . 3_655 2.1210(10) yes
Nb O4 . 1_655 1.8780(10) yes
Nb O4 . 3_655 2.1333(9) yes
Ag1 O1 . 1_545 2.6040(10) yes
Ag1 O1 . 3_645 2.5360(10) yes
Ag1 O3 . 3_645 2.7190(10) yes
Ag1 O3 . 4_646 2.7200(10) yes
Ag1 O4 . 1_655 2.5030(10) yes
Ag1 O4 . 2_656 2.5030(10) yes
Ag1 O4 . 3_645 2.7210(10) yes
Ag1 O4 . 4_646 2.7210(10) yes
Ag1 O1 . . 3.0380(10) yes
Ag1 O1 . 3_745 3.0280(10) yes
Ag1 O3 . . 3.2110(10) yes
Ag1 O3 . 2_556 3.2110(10) yes
Ag2 O2 . 1_545 2.81440(10) yes
Ag2 O2 . . 2.81440(10) yes
Ag2 O2 . 5_766 2.4420(10) yes
Ag2 O2 . 5_666 3.1050(10) yes
Ag2 O3 . . 2.8597(9) yes
Ag2 O3 . 5_666 2.4440(10) yes
Ag2 O3 . 3_645 2.4440(10) yes
Ag2 O3 . 7_556 2.8597(9) yes
Ag2 O4 . 1_655 2.7620(10) yes
Ag2 O4 . 7_656 2.7620(10) yes
Ag2 O4 . 5_666 3.0810(10) yes
Ag2 O4 . 3_645 3.0810(10) yes

_cod_duplicate_entry 1100916
